data_2021708
loop_
_publ_author_name
'Shao, Zhi-Chao'
'Meng, Xiang-Ru'
'Hou, Hong-Wei'

_publ_section_title
;
 Two new Cd^II^ and Zn^II^ coordination polymers incorporating
 1-aminobenzene-3,4,5-tricarboxylic acid: synthesis, crystal structure and
 characterization
;
_journal_coeditor_code CU3148
_journal_issue 8
_journal_name_full 'Acta Crystallographica Section C'
_journal_page_first
;
;
_journal_paper_doi 10.1107/S2053229619009227
_journal_volume 75
_journal_year 2019
_chemical_formula_iupac '[Zn3 (C9 H4 N O6)2 (H2 O)3], 2H2 O'
_chemical_formula_moiety 'C18 H14 N2 O15 Zn3, 2(H2 O)'
_chemical_formula_sum 'C18 H18 N2 O17 Zn3'
_chemical_formula_weight 730.45
_chemical_name_systematic
;
Poly[[bis(\m~5~-1-aminobenzene-3,4,5-tricarboxylato)triaquatrizinc(II)]
dihydrate]
;
_space_group_crystal_system triclinic
_space_group_IT_number 2
_space_group_name_Hall '-P 1'
_space_group_name_H-M_alt 'P -1'
_symmetry_space_group_name_Hall '-P 1'
_symmetry_space_group_name_H-M 'P -1'
_atom_sites_solution_hydrogens mixed
_atom_sites_solution_primary direct
_atom_sites_solution_secondary difmap
_audit_creation_method SHELXL-2018/3
_cell_angle_alpha 102.6200(10)
_cell_angle_beta 95.8600(10)
_cell_angle_gamma 99.1500(10)
_cell_formula_units_Z 2
_cell_length_a 7.2480(3)
_cell_length_b 9.3135(3)
_cell_length_c 17.2244(6)
_cell_measurement_reflns_used 9818
_cell_measurement_temperature 293(2)
_cell_measurement_theta_max 27.56
_cell_measurement_theta_min 2.28
_cell_volume 1108.83(7)
_computing_cell_refinement
;
SAINT (Bruker, 2016)
;
_computing_data_collection
;
APEX3 (Bruker, 2016)
;
_computing_data_reduction
;
SAINT (Bruker, 2016)
;
_computing_molecular_graphics
;
DIAMOND (Brandenburg & Putz, 2005)
;
_computing_publication_material
;
publCIF (Westrip, 2010)
;
_computing_structure_refinement
;
SHELXL2018 (Sheldrick, 2015b)
;
_computing_structure_solution
;
SHELXT2014 (Sheldrick, 2015a)
;
_diffrn_ambient_temperature 293(2)
_diffrn_measured_fraction_theta_full 0.999
_diffrn_measured_fraction_theta_max 0.999
_diffrn_measurement_device_type 'Bruker D8 VENTURE PHOTON'
_diffrn_measurement_method '\f and \w scans'
_diffrn_radiation_type MoK\a
_diffrn_radiation_wavelength 0.71073
_diffrn_reflns_av_R_equivalents 0.0294
_diffrn_reflns_av_unetI/netI 0.0186
_diffrn_reflns_limit_h_max 9
_diffrn_reflns_limit_h_min -9
_diffrn_reflns_limit_k_max 12
_diffrn_reflns_limit_k_min -12
_diffrn_reflns_limit_l_max 22
_diffrn_reflns_limit_l_min -22
_diffrn_reflns_number 37612
_diffrn_reflns_theta_full 25.242
_diffrn_reflns_theta_max 27.572
_diffrn_reflns_theta_min 2.281
_diffrn_source 'fine-focus sealed tube'
_exptl_absorpt_coefficient_mu 3.317
_exptl_absorpt_correction_type multi-scan
_exptl_absorpt_process_details
;
(SADABS; Bruker, 2016)
;
_exptl_crystal_colour colorless
_exptl_crystal_density_diffrn 2.188
_exptl_crystal_density_method 'not measured'
_exptl_crystal_description block
_exptl_crystal_F_000 732
_exptl_crystal_size_max 0.120
_exptl_crystal_size_mid 0.120
_exptl_crystal_size_min 0.110
_refine_diff_density_max 0.484
_refine_diff_density_min -0.942
_refine_ls_extinction_method none
_refine_ls_goodness_of_fit_ref 1.021
_refine_ls_hydrogen_treatment constr
_refine_ls_matrix_type full
_refine_ls_number_parameters 361
_refine_ls_number_reflns 5127
_refine_ls_number_restraints 0
_refine_ls_restrained_S_all 1.021
_refine_ls_R_factor_all 0.0351
_refine_ls_R_factor_gt 0.0281
_refine_ls_shift/su_max 0.001
_refine_ls_shift/su_mean 0.000
_refine_ls_structure_factor_coef Fsqd
_refine_ls_weighting_details 'w=1/[\s^2^(Fo^2^)+(0.0360P)^2^+1.9472P] where P=(Fo^2^+2Fc^2^)/3'
_refine_ls_weighting_scheme calc
_refine_ls_wR_factor_gt 0.0721
_refine_ls_wR_factor_ref 0.0752
_reflns_number_gt 4499
_reflns_number_total 5127
_reflns_threshold_expression 'I > 2\s(I)'
_cod_data_source_file cu3148sup1.cif
_cod_data_source_block II
_cod_database_code 2021708
_shelx_space_group_comment
;
The symmetry employed for this shelxl refinement is uniquely defined
by the following loop, which should always be used as a source of
symmetry information in preference to the above space-group names.
They are only intended as comments.
;
_shelx_estimated_absorpt_t_min 0.692
_shelx_estimated_absorpt_t_max 0.712

loop_
_space_group_symop_operation_xyz
'x, y, z'
'-x, -y, -z'

loop_
_atom_site_type_symbol
_atom_site_label
_atom_site_fract_x
_atom_site_fract_y
_atom_site_fract_z
_atom_site_U_iso_or_equiv
_atom_site_adp_type
_atom_site_calc_flag
_atom_site_occupancy
Zn Zn1 0.87219(5) 0.69503(3) 0.11907(2) 0.02115(8) Uani d 1
Zn Zn2 0.60872(4) 0.43581(3) 0.75121(2) 0.02023(8) Uani d 1
Zn Zn3 0.64942(5) 0.35556(3) 0.39787(2) 0.02101(8) Uani d 1
O O1 0.8732(5) 0.1089(3) -0.10728(15) 0.0583(8) Uani d 1
O O2 0.9912(4) 0.3163(3) -0.02030(18) 0.0526(7) Uani d 1
O O3 0.6403(3) 0.4457(2) 0.04913(11) 0.0239(4) Uani d 1
O O4 0.8967(3) 0.49141(19) 0.13778(11) 0.0214(4) Uani d 1
O O5 0.5195(3) 0.3817(2) 0.20643(12) 0.0294(4) Uani d 1
O O6 0.6518(3) 0.2572(2) 0.28748(11) 0.0312(5) Uani d 1
O O7 0.3606(3) 0.0614(2) 0.37549(12) 0.0342(5) Uani d 1
O O8 0.4556(3) 0.2868(2) 0.45816(12) 0.0303(5) Uani d 1
O O9 0.2285(3) 0.42890(19) 0.57425(12) 0.0253(4) Uani d 1
O O10 0.5100(3) 0.4258(2) 0.63313(11) 0.0268(4) Uani d 1
O O11 0.0737(3) 0.1913(2) 0.76341(11) 0.0236(4) Uani d 1
O O12 0.3554(3) 0.3168(2) 0.76381(12) 0.0278(4) Uani d 1
O O13 0.6814(3) 0.4505(2) 0.87674(12) 0.0310(5) Uani d 1
H H13A 0.788445 0.490823 0.904287 0.046 Uiso d 1
H H13B 0.615725 0.502643 0.905397 0.046 Uiso d 1
O O14 0.8587(3) 0.5704(2) 0.74974(13) 0.0310(5) Uani d 1
H H14A 0.956955 0.567734 0.780509 0.046 Uiso d 1
H H14B 0.863525 0.663484 0.753459 0.046 Uiso d 1
O O15 0.7138(3) 0.2368(3) 0.72031(15) 0.0449(6) Uani d 1
H H15A 0.658116 0.152598 0.690542 0.067 Uiso d 1
H H15B 0.820396 0.211448 0.728392 0.067 Uiso d 1
O O16 0.8303(4) 0.8547(3) 0.75834(16) 0.0506(7) Uani d 1
H H16A 0.755036 0.867714 0.720395 0.076 Uiso d 1
H H16B 0.852306 0.925434 0.800595 0.076 Uiso d 1
O O17 0.1410(5) -0.5145(5) 0.4118(2) 0.1028(14) Uani d 1
H H17A 0.260734 -0.502696 0.416939 0.154 Uiso d 1
H H17B 0.107064 -0.525946 0.361789 0.154 Uiso d 1
N N1 0.6377(3) -0.2270(2) 0.07737(13) 0.0208(4) Uani d 1
H H1A 0.584140 -0.279830 0.027787 0.025 Uiso d 1
H H1B 0.555410 -0.246730 0.111117 0.025 Uiso d 1
N N2 0.1225(4) -0.2760(2) 0.55083(15) 0.0293(5) Uani d 1
H H2A 0.029846 -0.300628 0.579215 0.035 Uiso d 1
H H2B 0.099926 -0.323508 0.498405 0.035 Uiso d 1
C C1 0.8841(5) 0.1894(4) -0.04009(19) 0.0322(7) Uani d 1
C C2 0.7584(4) 0.4019(3) 0.09098(14) 0.0162(5) Uani d 1
C C3 0.6059(4) 0.2843(3) 0.22040(15) 0.0179(5) Uani d 1
C C4 0.6618(3) 0.1819(3) 0.14981(14) 0.0158(5) Uani d 1
C C5 0.7369(3) 0.2369(3) 0.08828(14) 0.0157(5) Uani d 1
C C6 0.7824(4) 0.1368(3) 0.02302(15) 0.0190(5) Uani d 1
C C7 0.7446(4) -0.0166(3) 0.01857(15) 0.0196(5) Uani d 1
H H7A 0.770117 -0.083545 -0.025813 0.024 Uiso calc 1
C C8 0.6690(4) -0.0699(3) 0.08004(15) 0.0174(5) Uani d 1
C C9 0.6324(4) 0.0295(3) 0.14634(15) 0.0181(5) Uani d 1
H H9A 0.587864 -0.005792 0.188749 0.022 Uiso calc 1
C C10 0.3739(4) 0.1496(3) 0.44142(15) 0.0208(5) Uani d 1
C C11 0.3499(4) 0.3586(3) 0.59759(14) 0.0175(5) Uani d 1
C C12 0.2152(4) 0.2219(3) 0.72843(15) 0.0171(5) Uani d 1
C C13 0.2154(3) 0.1308(3) 0.64504(14) 0.0161(5) Uani d 1
C C14 0.2900(3) 0.1916(3) 0.58424(14) 0.0147(5) Uani d 1
C C15 0.2950(4) 0.0952(3) 0.51016(14) 0.0169(5) Uani d 1
C C16 0.2331(4) -0.0590(3) 0.49859(15) 0.0203(5) Uani d 1
H H16C 0.237880 -0.122937 0.449427 0.024 Uiso calc 1
C C17 0.1647(4) -0.1175(3) 0.55947(16) 0.0200(5) Uani d 1
C C18 0.1518(4) -0.0222(3) 0.63174(16) 0.0192(5) Uani d 1
H H18A 0.100108 -0.061119 0.671735 0.023 Uiso calc 1

loop_
_atom_site_aniso_label
_atom_site_aniso_U_11
_atom_site_aniso_U_22
_atom_site_aniso_U_33
_atom_site_aniso_U_12
_atom_site_aniso_U_13
_atom_site_aniso_U_23
Zn1 0.03205(18) 0.01748(15) 0.01903(15) 0.00976(12) 0.00861(12) 0.00922(11)
Zn2 0.01967(15) 0.01773(15) 0.02243(16) 0.00263(11) -0.00079(11) 0.00531(11)
Zn3 0.03631(18) 0.01121(14) 0.01584(15) 0.00254(12) 0.00554(12) 0.00443(11)
O1 0.086(2) 0.074(2) 0.0270(13) 0.0262(16) 0.0323(13) 0.0186(13)
O2 0.0703(18) 0.0321(13) 0.0748(19) 0.0152(12) 0.0513(15) 0.0308(13)
O3 0.0332(11) 0.0167(9) 0.0243(10) 0.0090(8) -0.0006(8) 0.0092(7)
O4 0.0237(9) 0.0165(8) 0.0231(9) 0.0012(7) -0.0003(7) 0.0064(7)
O5 0.0432(12) 0.0234(10) 0.0286(11) 0.0193(9) 0.0117(9) 0.0085(8)
O6 0.0572(14) 0.0271(10) 0.0138(9) 0.0196(10) 0.0066(9) 0.0050(8)
O7 0.0542(14) 0.0277(11) 0.0174(10) 0.0010(10) 0.0066(9) 0.0025(8)
O8 0.0508(13) 0.0167(9) 0.0258(10) 0.0031(9) 0.0180(9) 0.0068(8)
O9 0.0320(11) 0.0123(8) 0.0318(11) 0.0047(7) -0.0004(8) 0.0076(8)
O10 0.0288(10) 0.0242(10) 0.0227(10) -0.0088(8) -0.0047(8) 0.0092(8)
O11 0.0244(10) 0.0245(9) 0.0213(9) 0.0003(8) 0.0083(7) 0.0050(7)
O12 0.0264(10) 0.0285(10) 0.0219(10) -0.0066(8) 0.0046(8) 0.0002(8)
O13 0.0332(11) 0.0373(12) 0.0229(10) 0.0107(9) 0.0000(8) 0.0071(9)
O14 0.0242(10) 0.0246(10) 0.0412(12) -0.0012(8) -0.0053(9) 0.0105(9)
O15 0.0375(13) 0.0299(12) 0.0576(16) 0.0180(10) -0.0134(11) -0.0091(11)
O16 0.0674(18) 0.0275(12) 0.0514(16) 0.0003(11) -0.0100(13) 0.0125(11)
O17 0.068(2) 0.160(4) 0.074(3) 0.001(3) 0.015(2) 0.027(3)
N1 0.0315(12) 0.0102(9) 0.0203(11) 0.0030(8) 0.0000(9) 0.0049(8)
N2 0.0428(15) 0.0104(10) 0.0293(13) -0.0024(9) -0.0100(11) 0.0055(9)
C1 0.0409(17) 0.0367(16) 0.0387(17) 0.0278(14) 0.0240(14) 0.0275(14)
C2 0.0223(12) 0.0130(11) 0.0155(11) 0.0037(9) 0.0057(9) 0.0067(9)
C3 0.0230(13) 0.0125(11) 0.0187(12) 0.0019(9) 0.0062(10) 0.0038(9)
C4 0.0214(12) 0.0124(11) 0.0145(11) 0.0047(9) 0.0021(9) 0.0041(9)
C5 0.0195(12) 0.0124(11) 0.0168(11) 0.0037(9) 0.0015(9) 0.0072(9)
C6 0.0260(13) 0.0182(12) 0.0180(12) 0.0101(10) 0.0066(10) 0.0097(10)
C7 0.0307(14) 0.0154(11) 0.0153(11) 0.0104(10) 0.0055(10) 0.0036(9)
C8 0.0221(12) 0.0111(11) 0.0196(12) 0.0049(9) 0.0000(10) 0.0054(9)
C9 0.0264(13) 0.0148(11) 0.0158(11) 0.0052(10) 0.0059(10) 0.0073(9)
C10 0.0264(14) 0.0210(12) 0.0177(12) 0.0089(10) 0.0036(10) 0.0071(10)
C11 0.0275(13) 0.0111(11) 0.0132(11) 0.0006(9) 0.0031(10) 0.0039(9)
C12 0.0234(13) 0.0145(11) 0.0163(12) 0.0055(9) 0.0033(9) 0.0084(9)
C13 0.0185(12) 0.0137(11) 0.0170(12) 0.0030(9) 0.0015(9) 0.0061(9)
C14 0.0183(12) 0.0112(10) 0.0157(11) 0.0036(9) 0.0003(9) 0.0060(9)
C15 0.0213(12) 0.0146(11) 0.0152(11) 0.0038(9) 0.0005(9) 0.0051(9)
C16 0.0276(14) 0.0142(11) 0.0176(12) 0.0056(10) -0.0013(10) 0.0015(9)
C17 0.0226(13) 0.0106(11) 0.0250(13) -0.0002(9) -0.0054(10) 0.0068(10)
C18 0.0212(12) 0.0155(11) 0.0216(12) 0.0000(9) 0.0003(10) 0.0092(10)

loop_
_atom_type_symbol
_atom_type_description
_atom_type_scat_dispersion_real
_atom_type_scat_dispersion_imag
_atom_type_scat_source
C C 0.0033 0.0016 'International Tables Vol C Tables 4.2.6.8 and 6.1.1.4'
H H 0.0000 0.0000 'International Tables Vol C Tables 4.2.6.8 and 6.1.1.4'
N N 0.0061 0.0033 'International Tables Vol C Tables 4.2.6.8 and 6.1.1.4'
O O 0.0106 0.0060 'International Tables Vol C Tables 4.2.6.8 and 6.1.1.4'
Zn Zn 0.2839 1.4301 'International Tables Vol C Tables 4.2.6.8 and 6.1.1.4'

loop_
_geom_angle_atom_site_label_1
_geom_angle_atom_site_label_2
_geom_angle_atom_site_label_3
_geom_angle_site_symmetry_1
_geom_angle_site_symmetry_3
_geom_angle
_geom_angle_publ_flag
O4 Zn1 O11 . 2_666 96.74(8) y
O4 Zn1 O2 . 2_765 97.91(8) y
O11 Zn1 O2 2_666 2_765 136.57(10) y
O4 Zn1 N1 . 1_565 130.45(8) y
O11 Zn1 N1 2_666 1_565 102.11(8) y
O2 Zn1 N1 2_765 1_565 98.81(10) y
O4 Zn1 O1 . 2_765 126.91(9) y
O11 Zn1 O1 2_666 2_765 82.03(8) y
O2 Zn1 O1 2_765 2_765 56.69(10) y
N1 Zn1 O1 1_565 2_765 101.02(9) y
O4 Zn1 C1 . 2_765 116.58(8) ?
O11 Zn1 C1 2_666 2_765 109.55(10) ?
O2 Zn1 C1 2_765 2_765 28.83(11) ?
N1 Zn1 C1 1_565 2_765 99.45(9) ?
O1 Zn1 C1 2_765 2_765 27.97(10) ?
O14 Zn2 O12 . . 173.84(8) y
O14 Zn2 O10 . . 93.57(8) y
O12 Zn2 O10 . . 90.42(8) y
O14 Zn2 O5 . 2_666 92.74(9) y
O12 Zn2 O5 . 2_666 82.40(8) y
O10 Zn2 O5 . 2_666 92.22(8) y
O14 Zn2 O15 . . 94.18(9) y
O12 Zn2 O15 . . 90.32(9) y
O10 Zn2 O15 . . 92.70(9) y
O5 Zn2 O15 2_666 . 171.24(10) y
O14 Zn2 O13 . . 90.83(9) y
O12 Zn2 O13 . . 84.85(8) y
O10 Zn2 O13 . . 173.72(8) y
O5 Zn2 O13 2_666 . 83.08(8) y
O15 Zn2 O13 . . 91.44(9) y
O6 Zn3 O8 . . 121.43(9) y
O6 Zn3 O9 . 2_666 113.23(9) y
O8 Zn3 O9 . 2_666 119.52(8) y
O6 Zn3 N2 . 2_656 97.68(9) y
O8 Zn3 N2 . 2_656 99.62(10) y
O9 Zn3 N2 2_666 2_656 96.77(8) y
C1 O1 Zn1 . 2_765 82.5(2) ?
C1 O2 Zn1 . 2_765 99.8(2) ?
C2 O4 Zn1 . . 104.30(15) ?
C3 O5 Zn2 . 2_666 149.38(18) ?
C3 O6 Zn3 . . 135.29(17) ?
C10 O8 Zn3 . . 121.02(17) ?
C11 O9 Zn3 . 2_666 106.62(16) ?
C11 O10 Zn2 . . 124.64(16) ?
C12 O11 Zn1 . 2_666 109.97(16) ?
C12 O12 Zn2 . . 145.03(18) ?
Zn2 O13 H13A . . 125.2 ?
Zn2 O13 H13B . . 112.2 ?
H13A O13 H13B . . 97.3 ?
Zn2 O14 H14A . . 120.1 ?
Zn2 O14 H14B . . 120.0 ?
H14A O14 H14B . . 103.4 ?
Zn2 O15 H15A . . 128.7 ?
Zn2 O15 H15B . . 135.4 ?
H15A O15 H15B . . 95.8 ?
H16A O16 H16B . . 114.8 ?
H17A O17 H17B . . 104.5 ?
C8 N1 Zn1 . 1_545 115.05(16) ?
C8 N1 H1A . . 109.9 ?
Zn1 N1 H1A 1_545 . 112.4 ?
C8 N1 H1B . . 109.3 ?
Zn1 N1 H1B 1_545 . 103.0 ?
H1A N1 H1B . . 106.7 ?
C17 N2 Zn3 . 2_656 111.86(17) ?
C17 N2 H2A . . 110.9 ?
Zn3 N2 H2A 2_656 . 102.9 ?
C17 N2 H2B . . 110.1 ?
Zn3 N2 H2B 2_656 . 106.4 ?
H2A N2 H2B . . 114.4 ?
O1 C1 O2 . . 120.6(3) ?
O1 C1 C6 . . 121.3(3) ?
O2 C1 C6 . . 117.9(3) ?
O1 C1 Zn1 . 2_765 69.56(19) ?
O2 C1 Zn1 . 2_765 51.39(15) ?
C6 C1 Zn1 . 2_765 165.5(2) ?
O3 C2 O4 . . 122.4(2) ?
O3 C2 C5 . . 119.3(2) ?
O4 C2 C5 . . 118.3(2) ?
O5 C3 O6 . . 127.7(2) ?
O5 C3 C4 . . 117.5(2) ?
O6 C3 C4 . . 114.8(2) ?
C9 C4 C5 . . 120.4(2) ?
C9 C4 C3 . . 118.1(2) ?
C5 C4 C3 . . 121.4(2) ?
C4 C5 C6 . . 119.3(2) ?
C4 C5 C2 . . 119.6(2) ?
C6 C5 C2 . . 121.0(2) ?
C7 C6 C5 . . 119.7(2) ?
C7 C6 C1 . . 118.1(2) ?
C5 C6 C1 . . 122.0(2) ?
C8 C7 C6 . . 120.4(2) ?
C8 C7 H7A . . 119.8 ?
C6 C7 H7A . . 119.8 ?
C9 C8 C7 . . 119.9(2) ?
C9 C8 N1 . . 119.5(2) ?
C7 C8 N1 . . 120.5(2) ?
C8 C9 C4 . . 120.2(2) ?
C8 C9 H9A . . 119.9 ?
C4 C9 H9A . . 119.9 ?
O7 C10 O8 . . 124.7(2) ?
O7 C10 C15 . . 119.7(2) ?
O8 C10 C15 . . 115.6(2) ?
O10 C11 O9 . . 121.3(2) ?
O10 C11 C14 . . 121.8(2) ?
O9 C11 C14 . . 116.9(2) ?
O12 C12 O11 . . 121.2(2) ?
O12 C12 C13 . . 120.6(2) ?
O11 C12 C13 . . 118.0(2) ?
C18 C13 C14 . . 120.3(2) ?
C18 C13 C12 . . 116.2(2) ?
C14 C13 C12 . . 123.3(2) ?
C15 C14 C13 . . 118.7(2) ?
C15 C14 C11 . . 121.1(2) ?
C13 C14 C11 . . 120.1(2) ?
C16 C15 C14 . . 119.9(2) ?
C16 C15 C10 . . 117.4(2) ?
C14 C15 C10 . . 122.6(2) ?
C17 C16 C15 . . 120.7(2) ?
C17 C16 H16C . . 119.7 ?
C15 C16 H16C . . 119.7 ?
C16 C17 C18 . . 119.7(2) ?
C16 C17 N2 . . 120.5(2) ?
C18 C17 N2 . . 119.6(2) ?
C17 C18 C13 . . 120.5(2) ?
C17 C18 H18A . . 119.7 ?
C13 C18 H18A . . 119.7 ?

loop_
_geom_bond_atom_site_label_1
_geom_bond_atom_site_label_2
_geom_bond_site_symmetry_2
_geom_bond_distance
_geom_bond_publ_flag
Zn1 O4 . 2.0235(18) y
Zn1 O11 2_666 2.0350(19) y
Zn1 O2 2_765 2.046(2) y
Zn1 N1 1_565 2.074(2) y
Zn1 O1 2_765 2.439(3) y
Zn1 C1 2_765 2.580(3) ?
Zn2 O14 . 2.039(2) y
Zn2 O12 . 2.0458(19) y
Zn2 O10 . 2.0630(19) y
Zn2 O5 2_666 2.0936(19) y
Zn2 O15 . 2.097(2) y
Zn2 O13 . 2.141(2) y
Zn3 O6 . 1.9248(19) y
Zn3 O8 . 1.940(2) y
Zn3 O9 2_666 1.9926(18) y
Zn3 N2 2_656 2.107(2) y
O1 C1 . 1.221(4) ?
O2 C1 . 1.263(4) ?
O3 C2 . 1.238(3) ?
O4 C2 . 1.275(3) ?
O5 C3 . 1.232(3) ?
O6 C3 . 1.259(3) ?
O7 C10 . 1.232(3) ?
O8 C10 . 1.277(3) ?
O9 C11 . 1.261(3) ?
O10 C11 . 1.253(3) ?
O11 C12 . 1.267(3) ?
O12 C12 . 1.240(3) ?
O13 H13A . 0.8499 ?
O13 H13B . 0.8501 ?
O14 H14A . 0.8501 ?
O14 H14B . 0.8499 ?
O15 H15A . 0.8499 ?
O15 H15B . 0.8500 ?
O16 H16A . 0.8500 ?
O16 H16B . 0.8501 ?
O17 H17A . 0.8501 ?
O17 H17B . 0.8501 ?
N1 C8 . 1.434(3) ?
N1 H1A . 0.9000 ?
N1 H1B . 0.9000 ?
N2 C17 . 1.430(3) ?
N2 H2A . 0.9000 ?
N2 H2B . 0.9001 ?
C1 C6 . 1.499(4) ?
C2 C5 . 1.509(3) ?
C3 C4 . 1.506(3) ?
C4 C9 . 1.388(3) ?
C4 C5 . 1.396(3) ?
C5 C6 . 1.399(3) ?
C6 C7 . 1.395(3) ?
C7 C8 . 1.389(3) ?
C7 H7A . 0.9300 ?
C8 C9 . 1.382(3) ?
C9 H9A . 0.9300 ?
C10 C15 . 1.515(3) ?
C11 C14 . 1.506(3) ?
C12 C13 . 1.500(3) ?
C13 C18 . 1.387(3) ?
C13 C14 . 1.410(3) ?
C14 C15 . 1.399(3) ?
C15 C16 . 1.398(3) ?
C16 C17 . 1.382(4) ?
C16 H16C . 0.9300 ?
C17 C18 . 1.383(4) ?
C18 H18A . 0.9300 ?

loop_
_geom_hbond_atom_site_label_D
_geom_hbond_atom_site_label_H
_geom_hbond_atom_site_label_A
_geom_hbond_site_symmetry_A
_geom_hbond_distance_DH
_geom_hbond_distance_HA
_geom_hbond_distance_DA
_geom_hbond_angle_DHA
_geom_hbond_publ_flag
O13 H13A O2 2_766 0.85 2.58 3.358(4) 153.5 yes
O13 H13B O3 2_666 0.85 2.17 2.964(3) 155.6 yes
O14 H14A O4 2_766 0.85 1.90 2.709(3) 157.2 yes
O14 H14B O16 . 0.85 1.82 2.661(3) 170.3 yes
O15 H15A O7 2_656 0.85 2.04 2.840(3) 155.8 yes
O15 H15B O11 1_655 0.85 1.92 2.762(3) 168.4 yes
O16 H16A O7 2_666 0.85 2.06 2.885(3) 163.9 yes
O16 H16B O1 1_566 0.85 2.04 2.878(4) 170.8 yes
O17 H17A O10 2_656 0.85 2.05 2.774(4) 142.6 yes
O17 H17B O14 2_656 0.85 1.92 2.717(4) 154.5 yes
N1 H1A O3 2_655 0.90 2.16 2.969(3) 149.6 yes
N1 H1B O13 2_656 0.90 2.41 3.141(3) 138.6 yes
N2 H2A O17 2_546 0.90 2.00 2.736(5) 138.0 yes
N2 H2B O17 . 0.90 2.14 2.919(5) 144.5 yes

loop_
_geom_torsion_atom_site_label_1
_geom_torsion_atom_site_label_2
_geom_torsion_atom_site_label_3
_geom_torsion_atom_site_label_4
_geom_torsion_site_symmetry_1
_geom_torsion
Zn1 O1 C1 O2 2_765 6.2(3)
Zn1 O1 C1 C6 2_765 -169.4(3)
Zn1 O2 C1 O1 2_765 -7.5(4)
Zn1 O2 C1 C6 2_765 168.3(2)
Zn1 O4 C2 O3 . -2.8(3)
Zn1 O4 C2 C5 . 178.49(17)
Zn2 O5 C3 O6 2_666 3.0(6)
Zn2 O5 C3 C4 2_666 -178.3(3)
Zn3 O6 C3 O5 . -9.9(5)
Zn3 O6 C3 C4 . 171.37(19)
O5 C3 C4 C9 . -135.2(3)
O6 C3 C4 C9 . 43.7(3)
O5 C3 C4 C5 . 43.2(4)
O6 C3 C4 C5 . -137.9(3)
C9 C4 C5 C6 . 0.0(4)
C3 C4 C5 C6 . -178.5(2)
C9 C4 C5 C2 . 176.8(2)
C3 C4 C5 C2 . -1.6(4)
O3 C2 C5 C4 . -100.9(3)
O4 C2 C5 C4 . 77.9(3)
O3 C2 C5 C6 . 76.0(3)
O4 C2 C5 C6 . -105.3(3)
C4 C5 C6 C7 . 2.8(4)
C2 C5 C6 C7 . -174.0(2)
C4 C5 C6 C1 . -172.7(2)
C2 C5 C6 C1 . 10.5(4)
O1 C1 C6 C7 . 27.3(4)
O2 C1 C6 C7 . -148.4(3)
Zn1 C1 C6 C7 2_765 -109.1(8)
O1 C1 C6 C5 . -157.2(3)
O2 C1 C6 C5 . 27.1(4)
Zn1 C1 C6 C5 2_765 66.5(8)
C5 C6 C7 C8 . -2.5(4)
C1 C6 C7 C8 . 173.1(3)
C6 C7 C8 C9 . -0.5(4)
C6 C7 C8 N1 . -177.2(2)
Zn1 N1 C8 C9 1_545 -93.3(3)
Zn1 N1 C8 C7 1_545 83.5(3)
C7 C8 C9 C4 . 3.3(4)
N1 C8 C9 C4 . -180.0(2)
C5 C4 C9 C8 . -3.0(4)
C3 C4 C9 C8 . 175.4(2)
Zn3 O8 C10 O7 . -23.9(4)
Zn3 O8 C10 C15 . 154.11(18)
Zn2 O10 C11 O9 . 114.2(2)
Zn2 O10 C11 C14 . -62.8(3)
Zn3 O9 C11 O10 2_666 2.0(3)
Zn3 O9 C11 C14 2_666 179.13(17)
Zn2 O12 C12 O11 . -172.8(2)
Zn2 O12 C12 C13 . 12.5(5)
Zn1 O11 C12 O12 2_666 -4.6(3)
Zn1 O11 C12 C13 2_666 170.36(16)
O12 C12 C13 C18 . 132.6(3)
O11 C12 C13 C18 . -42.3(3)
O12 C12 C13 C14 . -42.0(4)
O11 C12 C13 C14 . 143.0(2)
C18 C13 C14 C15 . 1.2(4)
C12 C13 C14 C15 . 175.7(2)
C18 C13 C14 C11 . 177.0(2)
C12 C13 C14 C11 . -8.6(4)
O10 C11 C14 C15 . -99.9(3)
O9 C11 C14 C15 . 83.0(3)
O10 C11 C14 C13 . 84.4(3)
O9 C11 C14 C13 . -92.7(3)
C13 C14 C15 C16 . -2.3(4)
C11 C14 C15 C16 . -178.0(2)
C13 C14 C15 C10 . -179.5(2)
C11 C14 C15 C10 . 4.8(4)
O7 C10 C15 C16 . 8.6(4)
O8 C10 C15 C16 . -169.5(2)
O7 C10 C15 C14 . -174.1(3)
O8 C10 C15 C14 . 7.7(4)
C14 C15 C16 C17 . 0.7(4)
C10 C15 C16 C17 . 178.0(2)
C15 C16 C17 C18 . 2.1(4)
C15 C16 C17 N2 . -172.6(2)
Zn3 N2 C17 C16 2_656 94.7(3)
Zn3 N2 C17 C18 2_656 -80.0(3)
C16 C17 C18 C13 . -3.1(4)
N2 C17 C18 C13 . 171.6(2)
C14 C13 C18 C17 . 1.5(4)
C12 C13 C18 C17 . -173.3(2)

_cod_database_fobs_code 2021708
